data_2203911
loop_
_publ_author_name
'Andreas Decken'
'Pierre D. Harvey'
'Jasmin Douville'

_publ_section_title
;
 5,17-Diformyl-25,26,27,28-tetrabenzyloxycalix[4]arene:
 functionalization of the upper rim of a calix[4]arene
;
_journal_issue 7
_journal_name_full 'Acta Crystallographica Section E'
_journal_page_first o1170
_journal_page_last o1171
_journal_paper_doi 10.1107/S1600536804013595
_journal_volume 60
_journal_year 2004
_chemical_formula_moiety 'C58 H48 O6'
_chemical_formula_sum 'C58 H48 O6'
_chemical_formula_weight 840.96
_chemical_name_common 5,11-bis(formyl)-25,26,27,28-tetra-benzoxycalix[4]arene
_chemical_name_systematic 5,11-bis(formyl)-25,26,27,28-tetra-benzoxycalix[4]arene
_space_group_IT_number 61
_symmetry_cell_setting orthorhombic
_symmetry_space_group_name_Hall '-P 2ac 2ab'
_symmetry_space_group_name_H-M 'P b c a'
_atom_sites_solution_hydrogens geom
_atom_sites_solution_primary direct
_atom_sites_solution_secondary difmap
_audit_creation_method SHELXL-97
_cell_angle_alpha 90.00
_cell_angle_beta 90.00
_cell_angle_gamma 90.00
_cell_formula_units_Z 8
_cell_length_a 18.1209(13)
_cell_length_b 19.8137(14)
_cell_length_c 25.2396(17)
_cell_measurement_reflns_used 14515
_cell_measurement_temperature 198(2)
_cell_measurement_theta_max 25.0
_cell_measurement_theta_min 2.1
_cell_volume 9062.1(11)
_computing_cell_refinement SMART
_computing_data_collection 'SMART (Bruker, 1997--1999)'
_computing_data_reduction 'SAINT (Bruker, 1997--1999)'
_computing_molecular_graphics 'PLATON (Spek, 2004)'
_computing_publication_material 'SHELXTL (Sheldrick, 1997a)'
_computing_structure_refinement 'SHELXL97 (Sheldrick, 1997b)'
_computing_structure_solution 'SHELXS97 (Sheldrick, 1997b)'
_diffrn_ambient_temperature 198(2)
_diffrn_measured_fraction_theta_full 0.993
_diffrn_measured_fraction_theta_max 0.993
_diffrn_measurement_device_type 'Bruker SMART 1000/P4'
_diffrn_measurement_method '\w and \f scans'
_diffrn_radiation_monochromator graphite
_diffrn_radiation_type MoK\a
_diffrn_radiation_wavelength 0.71073
_diffrn_reflns_av_R_equivalents 0.0667
_diffrn_reflns_av_sigmaI/netI 0.0571
_diffrn_reflns_limit_h_max 21
_diffrn_reflns_limit_h_min -23
_diffrn_reflns_limit_k_max 25
_diffrn_reflns_limit_k_min -24
_diffrn_reflns_limit_l_max 32
_diffrn_reflns_limit_l_min -32
_diffrn_reflns_number 60976
_diffrn_reflns_theta_full 27.50
_diffrn_reflns_theta_max 27.50
_diffrn_reflns_theta_min 1.61
_diffrn_standards_decay_% 0
_diffrn_standards_interval_count 0
_diffrn_standards_interval_time 0
_diffrn_standards_number 0
_exptl_absorpt_coefficient_mu 0.079
_exptl_absorpt_correction_T_max 0.98
_exptl_absorpt_correction_T_min 0.88
_exptl_absorpt_correction_type multi-scan
_exptl_absorpt_process_details '(SADABS; Sheldrick, 1996)'
_exptl_crystal_colour Colourless
_exptl_crystal_density_diffrn 1.233
_exptl_crystal_density_method 'not measured'
_exptl_crystal_description Irregular
_exptl_crystal_F_000 3552
_exptl_crystal_size_max 0.4
_exptl_crystal_size_mid 0.4
_exptl_crystal_size_min 0.3
_refine_diff_density_max 0.356
_refine_diff_density_min -0.233
_refine_ls_extinction_method none
_refine_ls_goodness_of_fit_ref 1.089
_refine_ls_hydrogen_treatment constr
_refine_ls_matrix_type full
_refine_ls_number_parameters 577
_refine_ls_number_reflns 10340
_refine_ls_number_restraints 0
_refine_ls_restrained_S_all 1.089
_refine_ls_R_factor_all 0.1479
_refine_ls_R_factor_gt 0.0527
_refine_ls_shift/su_max 0.000
_refine_ls_shift/su_mean 0.000
_refine_ls_structure_factor_coef Fsqd
_refine_ls_weighting_details 'calc w=1/[\s^2^(Fo^2^)+(0.0729P)^2^] where P=(Fo^2^+2Fc^2^)/3'
_refine_ls_weighting_scheme calc
_refine_ls_wR_factor_gt 0.1401
_refine_ls_wR_factor_ref 0.1603
_reflns_number_gt 5000
_reflns_number_total 10340
_reflns_threshold_expression I>2\s(I)
_cod_data_source_file lh6225.cif
_cod_data_source_block I
_cod_database_code 2203911
_cod_database_fobs_code 2203911

loop_
_symmetry_equiv_pos_as_xyz
'x, y, z'
'-x+1/2, -y, z+1/2'
'-x, y+1/2, -z+1/2'
'x+1/2, -y+1/2, -z'
'-x, -y, -z'
'x-1/2, y, -z-1/2'
'x, -y-1/2, z-1/2'
'-x-1/2, y-1/2, z'

loop_
_atom_site_label
_atom_site_fract_x
_atom_site_fract_y
_atom_site_fract_z
_atom_site_U_iso_or_equiv
_atom_site_adp_type
_atom_site_calc_flag
_atom_site_refinement_flags
_atom_site_occupancy
_atom_site_type_symbol
C1 0.12535(12) 0.14430(11) 0.71632(8) 0.0404(5) Uani d . 1 C
C2 0.19778(12) 0.12053(10) 0.72030(7) 0.0383(5) Uani d . 1 C
C3 0.24536(12) 0.14107(10) 0.76145(7) 0.0381(5) Uani d . 1 C
C4 0.21628(12) 0.18011(10) 0.80181(8) 0.0391(5) Uani d . 1 C
H4 0.2471 0.1939 0.8303 0.047 Uiso calc R 1 H
C5 0.14216(12) 0.19958(10) 0.80125(8) 0.0393(5) Uani d . 1 C
C6 0.09877(12) 0.18285(11) 0.75787(8) 0.0418(5) Uani d . 1 C
H6 0.0492 0.1984 0.7567 0.050 Uiso calc R 1 H
C7 0.32683(12) 0.12645(11) 0.75670(8) 0.0437(5) Uani d . 1 C
H7A 0.3345 0.0781 0.7484 0.052 Uiso calc R 1 H
H7B 0.3518 0.1364 0.7907 0.052 Uiso calc R 1 H
C8 0.35951(11) 0.16999(11) 0.71287(8) 0.0394(5) Uani d . 1 C
C9 0.39857(11) 0.14196(10) 0.67020(8) 0.0375(5) Uani d . 1 C
C10 0.42125(11) 0.18074(11) 0.62711(8) 0.0396(5) Uani d . 1 C
C11 0.40396(12) 0.24937(12) 0.62761(9) 0.0474(6) Uani d . 1 C
H11 0.4172 0.2766 0.5981 0.057 Uiso calc R 1 H
C12 0.36814(13) 0.27841(12) 0.66991(10) 0.0534(6) Uani d . 1 C
H12 0.3589 0.3256 0.6701 0.064 Uiso calc R 1 H
C13 0.34581(12) 0.23917(11) 0.71180(9) 0.0480(6) Uani d . 1 C
H13 0.3205 0.2596 0.7406 0.058 Uiso calc R 1 H
C14 0.45963(12) 0.15039(12) 0.57919(8) 0.0456(6) Uani d . 1 C
H14A 0.5090 0.1710 0.5749 0.055 Uiso calc R 1 H
H14B 0.4662 0.1012 0.5845 0.055 Uiso calc R 1 H
C15 0.41395(12) 0.16295(11) 0.52992(8) 0.0402(5) Uani d . 1 C
C16 0.34327(12) 0.13594(10) 0.52456(7) 0.0390(5) Uani d . 1 C
C17 0.29328(12) 0.15824(11) 0.48572(7) 0.0397(5) Uani d . 1 C
C18 0.31869(12) 0.20448(11) 0.44881(8) 0.0433(5) Uani d . 1 C
H18 0.2864 0.2199 0.4218 0.052 Uiso calc R 1 H
C19 0.39053(12) 0.22878(11) 0.45062(8) 0.0421(5) Uani d . 1 C
C20 0.43687(12) 0.20878(11) 0.49136(8) 0.0432(5) Uani d . 1 C
H20 0.4854 0.2267 0.4931 0.052 Uiso calc R 1 H
C21 0.21360(12) 0.13619(12) 0.48794(8) 0.0452(6) Uani d . 1 C
H21A 0.2111 0.0868 0.4935 0.054 Uiso calc R 1 H
H21B 0.1891 0.1468 0.4539 0.054 Uiso calc R 1 H
C22 0.17393(12) 0.17203(11) 0.53276(8) 0.0416(5) Uani d . 1 C
C23 0.14164(11) 0.13670(11) 0.57523(8) 0.0392(5) Uani d . 1 C
C24 0.11286(11) 0.17062(12) 0.61924(8) 0.0423(5) Uani d . 1 C
C25 0.11551(12) 0.24040(13) 0.61963(9) 0.0518(6) Uani d . 1 C
H25 0.0979 0.2642 0.6498 0.062 Uiso calc R 1 H
C26 0.14336(13) 0.27641(13) 0.57695(10) 0.0578(7) Uani d . 1 C
H26 0.1423 0.3243 0.5770 0.069 Uiso calc R 1 H
C27 0.17258(13) 0.24170(13) 0.53455(9) 0.0522(6) Uani d . 1 C
H27 0.1924 0.2665 0.5056 0.063 Uiso calc R 1 H
C28 0.07982(12) 0.13327(12) 0.66663(8) 0.0454(6) Uani d . 1 C
H28A 0.0288 0.1494 0.6728 0.054 Uiso calc R 1 H
H28B 0.0775 0.0844 0.6587 0.054 Uiso calc R 1 H
C29 0.11020(14) 0.23900(12) 0.84468(10) 0.0511(6) Uani d . 1 C
H29 0.0600 0.2520 0.8412 0.061 Uiso calc R 1 H
O29 0.14175(10) 0.25651(9) 0.88449(7) 0.0661(5) Uani d . 1 O
C30 0.41828(14) 0.27670(12) 0.41142(10) 0.0557(6) Uani d . 1 C
H30 0.4678 0.2915 0.4155 0.067 Uiso calc R 1 H
O30 0.38428(11) 0.29928(10) 0.37443(7) 0.0761(6) Uani d . 1 O
C31 0.20064(17) 0.01175(12) 0.67869(9) 0.0643(7) Uani d . 1 C
H31A 0.2155 -0.0079 0.6442 0.077 Uiso calc R 1 H
H31B 0.1460 0.0127 0.6796 0.077 Uiso calc R 1 H
O31 0.22764(8) 0.08096(8) 0.68124(5) 0.0486(4) Uani d . 1 O
C32 0.22718(13) -0.03360(11) 0.72177(8) 0.0454(6) Uani d . 1 C
C33 0.19304(14) -0.03389(13) 0.77070(10) 0.0602(7) Uani d . 1 C
H33 0.1551 -0.0021 0.7778 0.072 Uiso calc R 1 H
C34 0.21298(17) -0.07943(15) 0.80944(11) 0.0687(8) Uani d . 1 C
H34 0.1897 -0.0780 0.8431 0.082 Uiso calc R 1 H
C35 0.26585(17) -0.12629(14) 0.79954(12) 0.0679(8) Uani d . 1 C
H35 0.2780 -0.1589 0.8257 0.081 Uiso calc R 1 H
C36 0.30102(17) -0.12638(14) 0.75252(14) 0.0787(9) Uani d . 1 C
H36 0.3388 -0.1586 0.7459 0.094 Uiso calc R 1 H
C37 0.28247(16) -0.07979(14) 0.71360(11) 0.0683(8) Uani d . 1 C
H37 0.3084 -0.0799 0.6809 0.082 Uiso calc R 1 H
C38 0.47791(12) 0.05703(11) 0.70093(9) 0.0471(6) Uani d . 1 C
H38A 0.4707 0.0719 0.7380 0.056 Uiso calc R 1 H
H38B 0.5211 0.0813 0.6863 0.056 Uiso calc R 1 H
O38 0.41352(7) 0.07286(7) 0.67031(5) 0.0393(4) Uani d . 1 O
C39 0.49172(12) -0.01724(11) 0.69951(9) 0.0433(5) Uani d . 1 C
C40 0.49438(13) -0.05461(13) 0.74579(10) 0.0570(6) Uani d . 1 C
H40 0.4843 -0.0332 0.7787 0.068 Uiso calc R 1 H
C41 0.51130(16) -0.12192(15) 0.74488(13) 0.0758(8) Uani d . 1 C
H41 0.5138 -0.1465 0.7771 0.091 Uiso calc R 1 H
C42 0.52457(16) -0.15386(15) 0.69815(14) 0.0773(8) Uani d . 1 C
H42 0.5367 -0.2005 0.6978 0.093 Uiso calc R 1 H
C43 0.52032(17) -0.11826(15) 0.65145(12) 0.0739(8) Uani d . 1 C
H43 0.5283 -0.1404 0.6186 0.089 Uiso calc R 1 H
C44 0.50432(14) -0.04994(13) 0.65256(10) 0.0594(7) Uani d . 1 C
H44 0.5021 -0.0254 0.6203 0.071 Uiso calc R 1 H
C45 0.35197(15) 0.02260(12) 0.55730(10) 0.0612(7) Uani d . 1 C
H45A 0.3463 -0.0007 0.5918 0.073 Uiso calc R 1 H
H45B 0.4054 0.0279 0.5504 0.073 Uiso calc R 1 H
O45 0.31817(9) 0.08933(8) 0.56087(5) 0.0485(4) Uani d . 1 O
C46 0.31909(14) -0.02038(12) 0.51475(9) 0.0528(6) Uani d . 1 C
C47 0.3461(2) -0.01946(16) 0.46359(12) 0.0887(10) Uani d . 1 C
H47 0.3862 0.0094 0.4550 0.106 Uiso calc R 1 H
C48 0.3153(3) -0.0601(2) 0.42455(13) 0.1067(13) Uani d . 1 C
H48 0.3338 -0.0585 0.3893 0.128 Uiso calc R 1 H
C49 0.2583(2) -0.10262(18) 0.43704(14) 0.0928(11) Uani d . 1 C
H49 0.2378 -0.1309 0.4104 0.111 Uiso calc R 1 H
C50 0.23087(17) -0.10472(14) 0.48683(13) 0.0767(9) Uani d . 1 C
H50 0.1911 -0.1341 0.4953 0.092 Uiso calc R 1 H
C51 0.26147(15) -0.06351(13) 0.52530(10) 0.0621(7) Uani d . 1 C
H51 0.2420 -0.0651 0.5602 0.075 Uiso calc R 1 H
C52 0.09104(14) 0.03615(12) 0.53682(8) 0.0543(7) Uani d . 1 C
H52A 0.1183 0.0023 0.5156 0.065 Uiso calc R 1 H
H52B 0.0717 0.0710 0.5124 0.065 Uiso calc R 1 H
O52 0.14037(8) 0.06708(7) 0.57492(5) 0.0463(4) Uani d . 1 O
C53 0.02796(12) 0.00261(12) 0.56532(8) 0.0441(6) Uani d . 1 C
C54 0.03062(14) -0.06576(13) 0.57469(10) 0.0610(7) Uani d . 1 C
H54 0.0729 -0.0904 0.5637 0.073 Uiso calc R 1 H
C55 -0.02570(18) -0.09923(17) 0.59937(13) 0.0856(10) Uani d . 1 C
H55 -0.0236 -0.1468 0.6041 0.103 Uiso calc R 1 H
C56 -0.08439(18) -0.0637(2) 0.61691(11) 0.0821(10) Uani d . 1 C
H56 -0.1230 -0.0867 0.6348 0.099 Uiso calc R 1 H
C57 -0.09000(17) 0.0051(2) 0.60969(12) 0.0844(10) Uani d . 1 C
H57 -0.1314 0.0295 0.6227 0.101 Uiso calc R 1 H
C58 -0.03214(16) 0.03838(15) 0.58225(11) 0.0678(8) Uani d . 1 C
H58 -0.0351 0.0855 0.5757 0.081 Uiso calc R 1 H

loop_
_atom_site_aniso_label
_atom_site_aniso_U_11
_atom_site_aniso_U_22
_atom_site_aniso_U_33
_atom_site_aniso_U_12
_atom_site_aniso_U_13
_atom_site_aniso_U_23
C1 0.0427(13) 0.0409(13) 0.0376(11) -0.0092(10) 0.0012(10) 0.0047(10)
C2 0.0468(14) 0.0356(12) 0.0326(11) -0.0011(10) -0.0007(9) 0.0010(9)
C3 0.0455(13) 0.0346(12) 0.0342(11) 0.0007(10) -0.0026(9) 0.0017(9)
C4 0.0454(14) 0.0388(13) 0.0332(11) -0.0035(10) -0.0020(9) 0.0023(9)
C5 0.0447(14) 0.0357(12) 0.0374(11) -0.0060(10) 0.0069(10) 0.0039(10)
C6 0.0355(12) 0.0433(14) 0.0467(12) -0.0050(10) 0.0036(10) 0.0104(10)
C7 0.0484(14) 0.0489(14) 0.0336(11) 0.0085(11) -0.0082(10) -0.0078(10)
C8 0.0341(12) 0.0427(13) 0.0414(11) 0.0019(10) -0.0097(9) -0.0084(10)
C9 0.0359(12) 0.0361(13) 0.0405(12) -0.0004(10) -0.0108(9) -0.0075(10)
C10 0.0325(12) 0.0423(13) 0.0438(12) -0.0041(10) -0.0085(9) -0.0046(10)
C11 0.0431(14) 0.0426(14) 0.0564(14) -0.0029(11) -0.0031(11) 0.0024(11)
C12 0.0554(16) 0.0366(14) 0.0683(16) 0.0011(11) -0.0027(13) -0.0050(12)
C13 0.0485(14) 0.0425(15) 0.0531(14) 0.0031(11) -0.0033(11) -0.0132(11)
C14 0.0391(13) 0.0484(14) 0.0494(13) -0.0022(11) -0.0016(10) -0.0041(11)
C15 0.0402(13) 0.0412(13) 0.0391(11) -0.0024(10) 0.0003(9) -0.0041(10)
C16 0.0476(14) 0.0369(12) 0.0324(11) -0.0067(10) 0.0031(9) -0.0010(9)
C17 0.0465(13) 0.0401(13) 0.0325(11) -0.0096(10) -0.0005(9) -0.0019(10)
C18 0.0477(14) 0.0446(14) 0.0376(11) -0.0010(11) 0.0022(10) 0.0012(10)
C19 0.0455(14) 0.0392(13) 0.0418(12) -0.0005(11) 0.0118(10) 0.0021(10)
C20 0.0395(13) 0.0413(13) 0.0488(13) -0.0028(10) 0.0094(10) -0.0055(11)
C21 0.0462(14) 0.0505(14) 0.0387(11) -0.0141(11) -0.0076(10) 0.0048(10)
C22 0.0370(12) 0.0475(14) 0.0402(12) -0.0101(11) -0.0085(9) 0.0085(10)
C23 0.0342(12) 0.0442(14) 0.0391(12) -0.0092(10) -0.0114(9) 0.0082(10)
C24 0.0314(12) 0.0527(15) 0.0428(12) -0.0076(10) -0.0062(9) 0.0093(11)
C25 0.0427(14) 0.0548(17) 0.0579(15) 0.0001(12) 0.0044(11) 0.0022(12)
C26 0.0561(16) 0.0431(15) 0.0742(17) 0.0024(12) 0.0064(13) 0.0125(13)
C27 0.0510(15) 0.0533(16) 0.0522(14) -0.0060(12) 0.0042(12) 0.0144(12)
C28 0.0371(13) 0.0570(15) 0.0420(12) -0.0086(11) -0.0047(10) 0.0075(11)
C29 0.0504(15) 0.0503(15) 0.0527(14) -0.0043(12) 0.0106(12) -0.0001(12)
O29 0.0767(13) 0.0675(13) 0.0541(10) 0.0026(10) 0.0094(9) -0.0126(9)
C30 0.0499(16) 0.0524(16) 0.0647(16) 0.0034(12) 0.0155(13) 0.0101(13)
O30 0.0742(13) 0.0812(14) 0.0728(12) 0.0039(11) 0.0104(10) 0.0313(11)
C31 0.098(2) 0.0419(15) 0.0528(14) 0.0060(14) -0.0262(14) -0.0112(12)
O31 0.0619(11) 0.0455(10) 0.0385(8) 0.0051(8) -0.0078(7) -0.0062(7)
C32 0.0517(15) 0.0403(13) 0.0441(13) 0.0025(11) -0.0098(11) -0.0032(10)
C33 0.0511(16) 0.0608(17) 0.0688(17) 0.0099(13) -0.0010(13) -0.0002(14)
C34 0.077(2) 0.0676(19) 0.0611(17) -0.0085(17) -0.0007(15) 0.0074(15)
C35 0.069(2) 0.0555(18) 0.079(2) -0.0095(15) -0.0217(16) 0.0170(15)
C36 0.0649(19) 0.0579(19) 0.113(2) 0.0219(15) -0.0036(18) 0.0170(18)
C37 0.076(2) 0.0588(18) 0.0695(17) 0.0138(15) 0.0177(14) 0.0009(14)
C38 0.0404(13) 0.0485(14) 0.0523(13) 0.0069(11) -0.0121(10) -0.0097(11)
O38 0.0387(8) 0.0376(9) 0.0416(8) 0.0044(7) -0.0104(6) -0.0073(6)
C39 0.0383(13) 0.0433(14) 0.0481(13) 0.0053(10) -0.0085(10) -0.0049(11)
C40 0.0536(16) 0.0610(17) 0.0563(15) 0.0056(13) 0.0009(12) 0.0053(13)
C41 0.076(2) 0.064(2) 0.088(2) 0.0033(16) -0.0081(17) 0.0254(18)
C42 0.068(2) 0.0484(17) 0.116(3) 0.0100(15) -0.0113(18) 0.0000(19)
C43 0.084(2) 0.0627(19) 0.0746(19) 0.0194(16) -0.0066(16) -0.0204(16)
C44 0.0737(19) 0.0489(16) 0.0554(15) 0.0175(13) -0.0102(13) -0.0045(12)
C45 0.0768(19) 0.0448(15) 0.0620(15) -0.0121(14) -0.0210(14) 0.0084(12)
O45 0.0616(10) 0.0441(10) 0.0398(8) -0.0140(8) -0.0063(7) 0.0066(7)
C46 0.0667(17) 0.0404(14) 0.0513(14) -0.0019(13) -0.0131(12) 0.0061(11)
C47 0.121(3) 0.075(2) 0.071(2) -0.011(2) 0.0152(18) -0.0011(17)
C48 0.173(4) 0.093(3) 0.0547(19) 0.011(3) 0.009(2) -0.0170(19)
C49 0.123(3) 0.077(2) 0.079(2) 0.015(2) -0.028(2) -0.0315(19)
C50 0.076(2) 0.067(2) 0.087(2) -0.0019(16) -0.0095(17) -0.0323(17)
C51 0.0699(19) 0.0556(17) 0.0608(16) -0.0034(14) -0.0054(13) -0.0121(13)
C52 0.0632(17) 0.0603(16) 0.0393(12) -0.0296(13) -0.0124(11) 0.0039(11)
O52 0.0549(10) 0.0454(10) 0.0387(8) -0.0202(8) -0.0161(7) 0.0043(7)
C53 0.0455(14) 0.0502(15) 0.0368(11) -0.0123(12) -0.0136(10) 0.0008(10)
C54 0.0506(16) 0.0590(17) 0.0735(17) -0.0101(13) -0.0084(13) 0.0212(14)
C55 0.071(2) 0.085(2) 0.100(2) -0.0185(19) -0.0090(19) 0.0452(19)
C56 0.060(2) 0.130(3) 0.0564(17) -0.025(2) -0.0014(14) 0.015(2)
C57 0.0464(18) 0.138(3) 0.0686(19) 0.008(2) -0.0082(14) -0.042(2)
C58 0.0595(19) 0.0681(19) 0.0759(18) -0.0007(15) -0.0199(15) -0.0220(15)

loop_
_atom_type_symbol
_atom_type_description
_atom_type_scat_dispersion_real
_atom_type_scat_dispersion_imag
_atom_type_scat_source
C C 0.0033 0.0016 'International Tables Vol C Tables 4.2.6.8 and 6.1.1.4'
H H 0.0000 0.0000 'International Tables Vol C Tables 4.2.6.8 and 6.1.1.4'
O O 0.0106 0.0060 'International Tables Vol C Tables 4.2.6.8 and 6.1.1.4'

loop_
_geom_angle_atom_site_label_1
_geom_angle_atom_site_label_2
_geom_angle_atom_site_label_3
_geom_angle
C6 C1 C2 117.28(19)
C6 C1 C28 121.1(2)
C2 C1 C28 121.42(19)
O31 C2 C1 120.77(18)
O31 C2 C3 116.96(19)
C1 C2 C3 121.98(19)
C4 C3 C2 118.1(2)
C4 C3 C7 122.58(18)
C2 C3 C7 118.97(18)
C3 C4 C5 120.86(19)
C3 C4 H4 119.6
C5 C4 H4 119.6
C6 C5 C4 119.11(19)
C6 C5 C29 119.6(2)
C4 C5 C29 121.3(2)
C1 C6 C5 122.2(2)
C1 C6 H6 118.9
C5 C6 H6 118.9
C3 C7 C8 109.23(17)
C3 C7 H7A 109.8
C8 C7 H7A 109.8
C3 C7 H7B 109.8
C8 C7 H7B 109.8
H7A C7 H7B 108.3
C13 C8 C9 117.7(2)
C13 C8 C7 120.14(19)
C9 C8 C7 121.97(19)
C10 C9 O38 119.02(18)
C10 C9 C8 122.0(2)
O38 C9 C8 118.99(18)
C9 C10 C11 117.6(2)
C9 C10 C14 122.55(19)
C11 C10 C14 119.7(2)
C12 C11 C10 121.4(2)
C12 C11 H11 119.3
C10 C11 H11 119.3
C13 C12 C11 120.0(2)
C13 C12 H12 120.0
C11 C12 H12 120.0
C12 C13 C8 121.3(2)
C12 C13 H13 119.4
C8 C13 H13 119.4
C15 C14 C10 109.78(17)
C15 C14 H14A 109.7
C10 C14 H14A 109.7
C15 C14 H14B 109.7
C10 C14 H14B 109.7
H14A C14 H14B 108.2
C20 C15 C16 117.12(19)
C20 C15 C14 121.15(19)
C16 C15 C14 121.23(19)
O45 C16 C15 119.72(18)
O45 C16 C17 117.48(18)
C15 C16 C17 122.60(19)
C18 C17 C16 117.5(2)
C18 C17 C21 122.30(19)
C16 C17 C21 119.96(18)
C17 C18 C19 121.2(2)
C17 C18 H18 119.4
C19 C18 H18 119.4
C20 C19 C18 119.56(19)
C20 C19 C30 118.7(2)
C18 C19 C30 121.7(2)
C19 C20 C15 121.6(2)
C19 C20 H20 119.2
C15 C20 H20 119.2
C17 C21 C22 110.21(17)
C17 C21 H21A 109.6
C22 C21 H21A 109.6
C17 C21 H21B 109.6
C22 C21 H21B 109.6
H21A C21 H21B 108.1
C27 C22 C23 117.7(2)
C27 C22 C21 120.04(19)
C23 C22 C21 122.1(2)
O52 C23 C24 118.60(18)
O52 C23 C22 120.0(2)
C24 C23 C22 121.4(2)
C25 C24 C23 118.2(2)
C25 C24 C28 119.5(2)
C23 C24 C28 122.3(2)
C24 C25 C26 121.4(2)
C24 C25 H25 119.3
C26 C25 H25 119.3
C27 C26 C25 119.1(2)
C27 C26 H26 120.5
C25 C26 H26 120.5
C26 C27 C22 122.1(2)
C26 C27 H27 119.0
C22 C27 H27 119.0
C1 C28 C24 111.34(17)
C1 C28 H28A 109.4
C24 C28 H28A 109.4
C1 C28 H28B 109.4
C24 C28 H28B 109.4
H28A C28 H28B 108.0
O29 C29 C5 126.1(2)
O29 C29 H29 117.0
C5 C29 H29 117.0
O30 C30 C19 126.2(2)
O30 C30 H30 116.9
C19 C30 H30 116.9
O31 C31 C32 115.26(19)
O31 C31 H31A 108.5
C32 C31 H31A 108.5
O31 C31 H31B 108.5
C32 C31 H31B 108.5
H31A C31 H31B 107.5
C2 O31 C31 115.93(18)
C37 C32 C33 117.3(2)
C37 C32 C31 121.9(2)
C33 C32 C31 120.7(2)
C34 C33 C32 121.3(2)
C34 C33 H33 119.4
C32 C33 H33 119.4
C35 C34 C33 120.1(3)
C35 C34 H34 119.9
C33 C34 H34 119.9
C36 C35 C34 119.8(3)
C36 C35 H35 120.1
C34 C35 H35 120.1
C35 C36 C37 120.5(3)
C35 C36 H36 119.8
C37 C36 H36 119.7
C32 C37 C36 120.9(3)
C32 C37 H37 119.6
C36 C37 H37 119.6
O38 C38 C39 109.80(17)
O38 C38 H38A 109.7
C39 C38 H38A 109.7
O38 C38 H38B 109.7
C39 C38 H38B 109.7
H38A C38 H38B 108.2
C9 O38 C38 111.93(15)
C44 C39 C40 118.1(2)
C44 C39 C38 121.0(2)
C40 C39 C38 120.9(2)
C41 C40 C39 121.0(3)
C41 C40 H40 119.5
C39 C40 H40 119.5
C42 C41 C40 120.5(3)
C42 C41 H41 119.8
C40 C41 H41 119.8
C41 C42 C43 119.6(3)
C41 C42 H42 120.2
C43 C42 H42 120.2
C42 C43 C44 119.7(3)
C42 C43 H43 120.1
C44 C43 H43 120.1
C39 C44 C43 121.0(2)
C39 C44 H44 119.5
C43 C44 H44 119.5
O45 C45 C46 113.15(19)
O45 C45 H45A 108.9
C46 C45 H45A 108.9
O45 C45 H45B 108.9
C46 C45 H45B 108.9
H45A C45 H45B 107.8
C16 O45 C45 115.29(18)
C51 C46 C47 117.3(2)
C51 C46 C45 121.2(2)
C47 C46 C45 121.5(3)
C46 C47 C48 120.9(3)
C46 C47 H47 119.6
C48 C47 H47 119.6
C49 C48 C47 119.7(3)
C49 C48 H48 120.1
C47 C48 H48 120.1
C50 C49 C48 120.7(3)
C50 C49 H49 119.7
C48 C49 H49 119.7
C49 C50 C51 119.1(3)
C49 C50 H50 120.5
C51 C50 H50 120.5
C46 C51 C50 122.3(3)
C46 C51 H51 118.8
C50 C51 H51 118.8
O52 C52 C53 109.76(16)
O52 C52 H52A 109.7
C53 C52 H52A 109.7
O52 C52 H52B 109.7
C53 C52 H52B 109.7
H52A C52 H52B 108.2
C23 O52 C52 115.91(16)
C58 C53 C54 119.0(2)
C58 C53 C52 121.7(2)
C54 C53 C52 119.4(2)
C55 C54 C53 122.0(3)
C55 C54 H54 119.0
C53 C54 H54 119.0
C56 C55 C54 118.9(3)
C56 C55 H55 120.5
C54 C55 H55 120.5
C55 C56 C57 122.1(3)
C55 C56 H56 119.0
C57 C56 H56 119.0
C56 C57 C58 118.0(3)
C56 C57 H57 121.0
C58 C57 H57 121.0
C53 C58 C57 120.0(3)
C53 C58 H58 120.0
C57 C58 H58 120.0

loop_
_geom_bond_atom_site_label_1
_geom_bond_atom_site_label_2
_geom_bond_distance
C1 C6 1.384(3)
C1 C2 1.398(3)
C1 C28 1.517(3)
C2 O31 1.371(2)
C2 C3 1.410(3)
C3 C4 1.383(3)
C3 C7 1.509(3)
C4 C5 1.397(3)
C4 H4 0.9500
C5 C6 1.388(3)
C5 C29 1.465(3)
C6 H6 0.9500
C7 C8 1.523(3)
C7 H7A 0.9900
C7 H7B 0.9900
C8 C13 1.393(3)
C8 C9 1.403(3)
C9 C10 1.394(3)
C9 O38 1.396(2)
C10 C11 1.395(3)
C10 C14 1.519(3)
C11 C12 1.376(3)
C11 H11 0.9500
C12 C13 1.373(3)
C12 H12 0.9500
C13 H13 0.9500
C14 C15 1.515(3)
C14 H14A 0.9900
C14 H14B 0.9900
C15 C20 1.394(3)
C15 C16 1.395(3)
C16 O45 1.378(2)
C16 C17 1.406(3)
C17 C18 1.385(3)
C17 C21 1.509(3)
C18 C19 1.389(3)
C18 H18 0.9500
C19 C20 1.385(3)
C19 C30 1.461(3)
C20 H20 0.9500
C21 C22 1.517(3)
C21 H21A 0.9900
C21 H21B 0.9900
C22 C27 1.381(3)
C22 C23 1.408(3)
C23 O52 1.380(2)
C23 C24 1.399(3)
C24 C25 1.383(3)
C24 C28 1.529(3)
C25 C26 1.387(3)
C25 H25 0.9500
C26 C27 1.378(3)
C26 H26 0.9500
C27 H27 0.9500
C28 H28A 0.9900
C28 H28B 0.9900
C29 O29 1.207(3)
C29 H29 0.9500
C30 O30 1.205(3)
C30 H30 0.9500
C31 O31 1.457(3)
C31 C32 1.490(3)
C31 H31A 0.9900
C31 H31B 0.9900
C32 C37 1.372(3)
C32 C33 1.381(3)
C33 C34 1.379(4)
C33 H33 0.9500
C34 C35 1.357(4)
C34 H34 0.9500
C35 C36 1.347(4)
C35 H35 0.9500
C36 C37 1.390(4)
C36 H36 0.9500
C37 H37 0.9500
C38 O38 1.434(2)
C38 C39 1.493(3)
C38 H38A 0.9900
C38 H38B 0.9900
C39 C44 1.370(3)
C39 C40 1.384(3)
C40 C41 1.369(4)
C40 H40 0.9500
C41 C42 1.360(4)
C41 H41 0.9500
C42 C43 1.376(4)
C42 H42 0.9500
C43 C44 1.385(3)
C43 H43 0.9500
C44 H44 0.9500
C45 O45 1.460(3)
C45 C46 1.495(3)
C45 H45A 0.9900
C45 H45B 0.9900
C46 C51 1.375(3)
C46 C47 1.381(4)
C47 C48 1.389(5)
C47 H47 0.9500
C48 C49 1.370(5)
C48 H48 0.9500
C49 C50 1.352(4)
C49 H49 0.9500
C50 C51 1.385(3)
C50 H50 0.9500
C51 H51 0.9500
C52 O52 1.449(2)
C52 C53 1.505(3)
C52 H52A 0.9900
C52 H52B 0.9900
C53 C58 1.368(3)
C53 C54 1.376(3)
C54 C55 1.367(4)
C54 H54 0.9500
C55 C56 1.350(4)
C55 H55 0.9500
C56 C57 1.378(5)
C56 H56 0.9500
C57 C58 1.419(4)
C57 H57 0.9500
C58 H58 0.9500

loop_
_cod_related_entry_id
_cod_related_entry_database
_cod_related_entry_code
1 ChemSpider 21130679
